data_7230591
loop_
_publ_author_name
'Saunders, Lucy K.'
'Nowell, Harriott'
'Spencer, Helen C. E.'
'Hatcher, Lauren E.'
'Shepherd, Helena J.'
'Thomas, Lynne H.'
'Jones, Charlotte L.'
'Teat, Simon J.'
'Raithby, Paul R.'
'Wilson, Chick C.'

_publ_section_title
;
 Tuning charge-assisted and weak hydrogen bonds in molecular complexes of
 the proton sponge DMAN by acid co-former substitution
;
_journal_issue 22
_journal_name_full CrystEngComm
_journal_page_first 3074
_journal_paper_doi 10.1039/C8CE00443A
_journal_volume 20
_journal_year 2018
_chemical_formula_moiety 'C14 H19 N2, C7 H4 N1 O4'
_chemical_formula_sum 'C21 H23 N3 O4'
_chemical_formula_weight 381.42
_chemical_name_systematic 'DMAN 2-nitrobenzoate'
_space_group_crystal_system monoclinic
_space_group_IT_number 14
_space_group_name_Hall '-P 2yn'
_space_group_name_H-M_alt 'P 1 21/n 1'
_symmetry_space_group_name_Hall '-P 2yn'
_symmetry_space_group_name_H-M 'P 1 21/n 1'
_atom_sites_solution_hydrogens difmap
_atom_sites_solution_primary direct
_audit_creation_method SHELXL-2016/6
_audit_update_record
;
2018-03-22 deposited with the CCDC.
2018-05-08 downloaded from the CCDC.
;
_cell_angle_alpha 90
_cell_angle_beta 103.652(2)
_cell_angle_gamma 90
_cell_formula_units_Z 4
_cell_length_a 10.3320(4)
_cell_length_b 18.3951(7)
_cell_length_c 10.3744(4)
_cell_measurement_reflns_used 9882
_cell_measurement_temperature 100
_cell_measurement_theta_max 41.11
_cell_measurement_theta_min 2.76
_cell_volume 1916.03(13)
_computing_cell_refinement 'Bruker SAINT'
_computing_data_reduction 'Bruker SAINT'
_computing_structure_refinement 'SHELXL-2016/6 (Sheldrick, 2016)'
_computing_structure_solution 'SHELXS-2013 (Sheldrick, 2013)'
_diffrn_ambient_temperature 100
_diffrn_detector 'CMOS Detector'
_diffrn_detector_type 'Bruker Photon 100 CMOS Detector'
_diffrn_measured_fraction_theta_full 0.999
_diffrn_measured_fraction_theta_max 0.996
_diffrn_measurement_device 'three-circle diffractometer'
_diffrn_measurement_device_type 'Bruker AXS D8'
_diffrn_measurement_method '\f and \w scans'
_diffrn_radiation_monochromator synchrotron
_diffrn_radiation_type synchrotron
_diffrn_radiation_wavelength 0.8856
_diffrn_reflns_av_R_equivalents 0.0525
_diffrn_reflns_av_unetI/netI 0.0470
_diffrn_reflns_Laue_measured_fraction_full 0.999
_diffrn_reflns_Laue_measured_fraction_max 0.996
_diffrn_reflns_limit_h_max 15
_diffrn_reflns_limit_h_min -15
_diffrn_reflns_limit_k_max 27
_diffrn_reflns_limit_k_min -27
_diffrn_reflns_limit_l_max 15
_diffrn_reflns_limit_l_min -15
_diffrn_reflns_number 34754
_diffrn_reflns_point_group_measured_fraction_full 0.999
_diffrn_reflns_point_group_measured_fraction_max 0.996
_diffrn_reflns_theta_full 32.097
_diffrn_reflns_theta_max 41.120
_diffrn_reflns_theta_min 2.759
_exptl_absorpt_coefficient_mu 0.119
_exptl_absorpt_correction_T_max 0.7481
_exptl_absorpt_correction_T_min 0.6771
_exptl_absorpt_correction_type multi-scan
_exptl_absorpt_process_details
;
SADABS-2014/5 - Bruker AXS area detector scaling and absorption correction  
;
_exptl_crystal_colour colourless
_exptl_crystal_density_diffrn 1.322
_exptl_crystal_density_method 'not measured'
_exptl_crystal_description plate
_exptl_crystal_F_000 808
_exptl_crystal_recrystallization_method 'slow evaporation from methanol at 30 degreesC'
_exptl_crystal_size_max 0.2
_exptl_crystal_size_mid 0.1
_exptl_crystal_size_min 0.1
_refine_diff_density_max 0.424
_refine_diff_density_min -0.284
_refine_diff_density_rms 0.059
_refine_ls_extinction_method none
_refine_ls_goodness_of_fit_ref 1.026
_refine_ls_hydrogen_treatment refall
_refine_ls_matrix_type full
_refine_ls_number_parameters 345
_refine_ls_number_reflns 6559
_refine_ls_number_restraints 0
_refine_ls_restrained_S_all 1.026
_refine_ls_R_factor_all 0.0713
_refine_ls_R_factor_gt 0.0481
_refine_ls_shift/su_max 0.001
_refine_ls_shift/su_mean 0.000
_refine_ls_structure_factor_coef Fsqd
_refine_ls_weighting_details 'w=1/[\s^2^(Fo^2^)+(0.0652P)^2^+0.3845P] where P=(Fo^2^+2Fc^2^)/3'
_refine_ls_weighting_scheme calc
_refine_ls_wR_factor_gt 0.1147
_refine_ls_wR_factor_ref 0.1266
_reflns_Friedel_coverage 0.000
_reflns_number_gt 4927
_reflns_number_total 6559
_reflns_threshold_expression 'I > 2\s(I)'
_cod_data_source_file c8ce00443a2.cif
_cod_data_source_block complex_9
_cod_depositor_comments 'Adding full bibliography for 7230587--7230595.cif.'
_cod_database_code 7230591
_shelx_shelxl_version_number 2016/6
_shelx_space_group_comment
;
The symmetry employed for this shelxl refinement is uniquely defined
by the following loop, which should always be used as a source of
symmetry information in preference to the above space-group names.
They are only intended as comments.
;

loop_
_space_group_symop_operation_xyz
'x, y, z'
'-x+1/2, y+1/2, -z+1/2'
'-x, -y, -z'
'x-1/2, -y-1/2, z-1/2'

loop_
_atom_site_label
_atom_site_type_symbol
_atom_site_fract_x
_atom_site_fract_y
_atom_site_fract_z
_atom_site_U_iso_or_equiv
_atom_site_adp_type
_atom_site_occupancy
_atom_site_site_symmetry_order
_atom_site_calc_flag
H20 H 0.4178(16) 0.2528(9) 0.1447(15) 0.025(4) Uiso 1 1 d
H23 H 0.8865(16) 0.2798(8) 0.2446(15) 0.021(4) Uiso 1 1 d
H22 H 0.7784(16) 0.1987(9) 0.0698(16) 0.029(4) Uiso 1 1 d
H21 H 0.5425(15) 0.1861(9) 0.0258(16) 0.025(4) Uiso 1 1 d
O1 O 0.89352(8) 0.38927(5) 0.39767(8) 0.01684(17) Uani 1 1 d
O2 O 0.74601(9) 0.35633(5) 0.51516(8) 0.02116(19) Uani 1 1 d
O4 O 0.42569(9) 0.30709(5) 0.39441(9) 0.0235(2) Uani 1 1 d
O3 O 0.50226(9) 0.40882(5) 0.33862(9) 0.0234(2) Uani 1 1 d
N3 N 0.49772(9) 0.34252(5) 0.33908(9) 0.01477(19) Uani 1 1 d
C16 C 0.71745(11) 0.31170(6) 0.29711(10) 0.0122(2) Uani 1 1 d
C15 C 0.79140(11) 0.35717(6) 0.41382(11) 0.0134(2) Uani 1 1 d
C21 C 0.58031(11) 0.30192(6) 0.26553(11) 0.0129(2) Uani 1 1 d
C17 C 0.78953(11) 0.27276(6) 0.22208(11) 0.0155(2) Uani 1 1 d
C20 C 0.51418(12) 0.25631(7) 0.16512(11) 0.0170(2) Uani 1 1 d
C18 C 0.72656(12) 0.22627(7) 0.12140(12) 0.0181(2) Uani 1 1 d
C19 C 0.58923(12) 0.21794(7) 0.09288(12) 0.0190(2) Uani 1 1 d
H14 H 0.5571(15) 0.3739(9) 0.6269(16) 0.025(4) Uiso 1 1 d
H10 H 0.7825(15) 0.4949(9) 0.4860(15) 0.023(4) Uiso 1 1 d
H12 H 0.9656(15) 0.4342(9) 0.6275(15) 0.020(4) Uiso 1 1 d
H17 H 0.7532(16) 0.3098(9) 0.7399(16) 0.027(4) Uiso 1 1 d
H8 H 0.6983(16) 0.5540(8) 0.5454(15) 0.020(4) Uiso 1 1 d
H11 H 1.0319(15) 0.5077(9) 0.6945(14) 0.019(4) Uiso 1 1 d
H5 H 0.7199(16) 0.5864(9) 1.1801(16) 0.026(4) Uiso 1 1 d
H13 H 0.9957(15) 0.4444(8) 0.7900(16) 0.023(4) Uiso 1 1 d
H2 H 0.9309(15) 0.6309(8) 0.7286(16) 0.023(4) Uiso 1 1 d
H1 H 0.7768(17) 0.4565(10) 0.6980(17) 0.034(5) Uiso 1 1 d
H6 H 0.6227(16) 0.4692(9) 1.1864(17) 0.029(4) Uiso 1 1 d
H7 H 0.6116(16) 0.3895(9) 1.0077(16) 0.025(4) Uiso 1 1 d
H9 H 0.8473(16) 0.5711(9) 0.5374(16) 0.028(4) Uiso 1 1 d
H16 H 0.5171(16) 0.4480(9) 0.6819(16) 0.026(4) Uiso 1 1 d
H4 H 0.8251(15) 0.6770(9) 1.0743(16) 0.025(4) Uiso 1 1 d
H18 H 0.6973(17) 0.3070(9) 0.8708(17) 0.032(4) Uiso 1 1 d
H3 H 0.9274(17) 0.7136(10) 0.9031(16) 0.033(4) Uiso 1 1 d
H15 H 0.4946(17) 0.3745(9) 0.7582(17) 0.030(4) Uiso 1 1 d
H19 H 0.8432(18) 0.3430(9) 0.8772(17) 0.035(5) Uiso 1 1 d
N1 N 0.83388(9) 0.49988(5) 0.68414(9) 0.01209(17) Uani 1 1 d
N2 N 0.69144(9) 0.40786(5) 0.78533(9) 0.01273(18) Uani 1 1 d
C9 C 0.76404(10) 0.52581(6) 0.89391(10) 0.0122(2) Uani 1 1 d
C8 C 0.70236(11) 0.45651(6) 0.89792(10) 0.0127(2) Uani 1 1 d
C10 C 0.76616(11) 0.57498(6) 1.00163(11) 0.0150(2) Uani 1 1 d
C1 C 0.82682(11) 0.54987(6) 0.79316(11) 0.0133(2) Uani 1 1 d
C13 C 0.78497(13) 0.53306(7) 0.55015(11) 0.0166(2) Uani 1 1 d
C14 C 0.97105(11) 0.46915(7) 0.70075(12) 0.0166(2) Uani 1 1 d
C5 C 0.71243(12) 0.55271(7) 1.10874(11) 0.0175(2) Uani 1 1 d
C6 C 0.65950(12) 0.48503(7) 1.11195(12) 0.0193(2) Uani 1 1 d
C7 C 0.65370(12) 0.43684(7) 1.00522(12) 0.0172(2) Uani 1 1 d
C4 C 0.82539(12) 0.64430(7) 1.00167(12) 0.0194(2) Uani 1 1 d
C2 C 0.88682(13) 0.61646(7) 0.79776(12) 0.0195(2) Uani 1 1 d
C11 C 0.55332(12) 0.40089(7) 0.70730(13) 0.0200(2) Uani 1 1 d
C3 C 0.88446(14) 0.66481(7) 0.90266(13) 0.0227(3) Uani 1 1 d
C12 C 0.75102(15) 0.33605(7) 0.82220(13) 0.0222(3) Uani 1 1 d

loop_
_atom_site_aniso_label
_atom_site_aniso_U_11
_atom_site_aniso_U_22
_atom_site_aniso_U_33
_atom_site_aniso_U_23
_atom_site_aniso_U_13
_atom_site_aniso_U_12
O1 0.0141(4) 0.0184(4) 0.0183(4) -0.0010(3) 0.0044(3) -0.0041(3)
O2 0.0222(4) 0.0280(5) 0.0151(4) -0.0037(3) 0.0082(3) -0.0057(4)
O4 0.0234(5) 0.0246(5) 0.0277(5) -0.0028(4) 0.0166(4) -0.0077(4)
O3 0.0281(5) 0.0155(4) 0.0309(5) 0.0036(4) 0.0156(4) 0.0052(3)
N3 0.0126(4) 0.0173(5) 0.0150(4) 0.0010(3) 0.0044(3) 0.0007(3)
C16 0.0132(5) 0.0111(5) 0.0131(5) 0.0017(4) 0.0046(4) -0.0012(4)
C15 0.0135(5) 0.0127(5) 0.0136(5) 0.0004(4) 0.0024(4) 0.0011(4)
C21 0.0135(5) 0.0126(5) 0.0137(5) 0.0015(4) 0.0053(4) 0.0008(4)
C17 0.0145(5) 0.0156(5) 0.0176(5) -0.0003(4) 0.0062(4) -0.0004(4)
C20 0.0149(5) 0.0188(5) 0.0172(5) -0.0005(4) 0.0034(4) -0.0040(4)
C18 0.0225(6) 0.0160(5) 0.0183(5) -0.0026(4) 0.0094(4) 0.0000(4)
C19 0.0227(6) 0.0176(5) 0.0173(5) -0.0047(4) 0.0057(4) -0.0052(4)
N1 0.0129(4) 0.0121(4) 0.0122(4) -0.0002(3) 0.0047(3) -0.0005(3)
N2 0.0140(4) 0.0112(4) 0.0137(4) -0.0004(3) 0.0048(3) 0.0007(3)
C9 0.0112(5) 0.0134(5) 0.0117(5) 0.0002(4) 0.0023(4) 0.0014(4)
C8 0.0127(5) 0.0133(5) 0.0124(5) 0.0001(4) 0.0037(4) 0.0014(4)
C10 0.0131(5) 0.0179(5) 0.0134(5) -0.0023(4) 0.0016(4) 0.0022(4)
C1 0.0143(5) 0.0139(5) 0.0121(5) -0.0014(4) 0.0035(4) -0.0003(4)
C13 0.0209(6) 0.0163(5) 0.0128(5) 0.0014(4) 0.0044(4) 0.0018(4)
C14 0.0124(5) 0.0172(5) 0.0206(6) 0.0008(4) 0.0045(4) 0.0014(4)
C5 0.0160(5) 0.0234(6) 0.0137(5) -0.0036(4) 0.0043(4) 0.0020(4)
C6 0.0197(6) 0.0260(6) 0.0140(5) 0.0008(4) 0.0078(4) 0.0020(5)
C7 0.0186(5) 0.0185(5) 0.0163(5) 0.0015(4) 0.0076(4) 0.0000(4)
C4 0.0222(6) 0.0171(5) 0.0187(5) -0.0062(4) 0.0042(4) -0.0004(4)
C2 0.0245(6) 0.0167(5) 0.0186(5) -0.0013(4) 0.0075(5) -0.0052(4)
C11 0.0158(5) 0.0244(6) 0.0203(6) -0.0068(5) 0.0048(4) -0.0030(5)
C3 0.0289(7) 0.0165(6) 0.0233(6) -0.0050(5) 0.0072(5) -0.0062(5)
C12 0.0313(7) 0.0151(5) 0.0228(6) 0.0035(5) 0.0117(5) 0.0067(5)

loop_
_atom_type_symbol
_atom_type_description
_atom_type_scat_dispersion_real
_atom_type_scat_dispersion_imag
_atom_type_scat_source
C C 0.0056 0.0026 'International Tables Vol C Tables 4.2.6.8 and 6.1.1.4'
H H 0.0000 0.0000 'International Tables Vol C Tables 4.2.6.8 and 6.1.1.4'
N N 0.0104 0.0054 'International Tables Vol C Tables 4.2.6.8 and 6.1.1.4'
O O 0.0177 0.0098 'International Tables Vol C Tables 4.2.6.8 and 6.1.1.4'

loop_
_geom_angle_atom_site_label_1
_geom_angle_atom_site_label_2
_geom_angle_atom_site_label_3
_geom_angle
O3 N3 O4 124.05(10)
O3 N3 C21 118.46(9)
O4 N3 C21 117.46(9)
C21 C16 C17 116.81(10)
C21 C16 C15 123.51(10)
C17 C16 C15 119.50(10)
O2 C15 O1 127.84(10)
O2 C15 C16 116.47(10)
O1 C15 C16 115.65(9)
C20 C21 C16 123.40(10)
C20 C21 N3 116.92(10)
C16 C21 N3 119.67(10)
C18 C17 C16 121.28(11)
C18 C17 H23 122.1(9)
C16 C17 H23 116.6(9)
C21 C20 C19 118.26(11)
C21 C20 H20 120.2(9)
C19 C20 H20 121.5(9)
C17 C18 C19 120.18(11)
C17 C18 H22 120.6(10)
C19 C18 H22 119.2(10)
C18 C19 C20 120.06(11)
C18 C19 H21 122.8(9)
C20 C19 H21 117.1(9)
C1 N1 C13 113.12(9)
C1 N1 C14 111.37(9)
C13 N1 C14 111.39(9)
C1 N1 H1 104.1(10)
C13 N1 H1 111.8(10)
C14 N1 H1 104.5(10)
C8 N2 C12 113.31(9)
C8 N2 C11 112.15(9)
C12 N2 C11 110.94(10)
C1 C9 C8 125.55(10)
C1 C9 C10 116.75(10)
C8 C9 C10 117.68(10)
C7 C8 C9 120.61(10)
C7 C8 N2 120.98(10)
C9 C8 N2 118.41(9)
C4 C10 C5 120.72(11)
C4 C10 C9 119.73(10)
C5 C10 C9 119.52(11)
C2 C1 C9 122.24(10)
C2 C1 N1 118.78(10)
C9 C1 N1 118.90(9)
N1 C13 H10 107.0(9)
N1 C13 H8 108.4(9)
H10 C13 H8 112.4(13)
N1 C13 H9 109.2(10)
H10 C13 H9 109.8(13)
H8 C13 H9 109.9(13)
N1 C14 H12 106.0(9)
N1 C14 H11 109.3(9)
H12 C14 H11 110.4(12)
N1 C14 H13 107.6(9)
H12 C14 H13 111.7(12)
H11 C14 H13 111.6(13)
C6 C5 C10 121.17(11)
C6 C5 H5 122.2(10)
C10 C5 H5 116.5(10)
C5 C6 C7 119.90(11)
C5 C6 H6 121.5(10)
C7 C6 H6 118.6(10)
C8 C7 C6 121.02(11)
C8 C7 H7 120.5(9)
C6 C7 H7 118.5(9)
C3 C4 C10 121.26(11)
C3 C4 H4 119.9(10)
C10 C4 H4 118.8(9)
C1 C2 C3 120.08(11)
C1 C2 H2 120.3(9)
C3 C2 H2 119.6(9)
N2 C11 H14 106.6(9)
N2 C11 H16 109.8(10)
H14 C11 H16 108.4(13)
N2 C11 H15 112.1(10)
H14 C11 H15 110.4(14)
H16 C11 H15 109.5(13)
C4 C3 C2 119.89(12)
C4 C3 H3 121.3(9)
C2 C3 H3 118.8(10)
N2 C12 H17 108.0(9)
N2 C12 H18 111.5(10)
H17 C12 H18 107.9(14)
N2 C12 H19 108.6(10)
H17 C12 H19 110.2(14)
H18 C12 H19 110.6(14)

loop_
_geom_bond_atom_site_label_1
_geom_bond_atom_site_label_2
_geom_bond_distance
O1 C15 1.2543(13)
O2 C15 1.2483(13)
O4 N3 1.2289(12)
O3 N3 1.2206(13)
N3 C21 1.4750(14)
C16 C21 1.3887(15)
C16 C17 1.3954(15)
C16 C15 1.5207(15)
C21 C20 1.3856(16)
C17 C18 1.3874(16)
C17 H23 0.982(16)
C20 C19 1.3912(17)
C20 H20 0.970(16)
C18 C19 1.3878(17)
C18 H22 0.983(16)
C19 H21 0.950(16)
N1 C1 1.4727(14)
N1 C13 1.4928(14)
N1 C14 1.4976(14)
N1 H1 1.022(17)
N2 C8 1.4546(14)
N2 C12 1.4695(15)
N2 C11 1.4707(15)
C9 C1 1.4245(15)
C9 C8 1.4301(15)
C9 C10 1.4339(15)
C8 C7 1.3737(15)
C10 C4 1.4143(17)
C10 C5 1.4149(16)
C1 C2 1.3686(16)
C13 H10 0.963(16)
C13 H8 0.965(16)
C13 H9 0.981(17)
C14 H12 0.986(16)
C14 H11 0.960(15)
C14 H13 1.009(16)
C5 C6 1.3633(18)
C5 H5 0.954(17)
C6 C7 1.4086(17)
C6 H6 0.982(17)
C7 H7 0.976(16)
C4 C3 1.3659(18)
C4 H4 0.964(16)
C2 C3 1.4101(17)
C2 H2 0.974(16)
C11 H14 0.979(16)
C11 H16 0.956(17)
C11 H15 1.017(17)
C3 H3 1.001(18)
C12 H17 0.986(16)
C12 H18 0.990(17)
C12 H19 0.996(18)

loop_
_geom_hbond_atom_site_label_D
_geom_hbond_atom_site_label_H
_geom_hbond_atom_site_label_A
_geom_hbond_distance_DH
_geom_hbond_distance_HA
_geom_hbond_distance_DA
_geom_hbond_angle_DHA
_geom_hbond_site_symmetry_A
C11 H14 O2 0.979(16) 2.515(16) 3.2376(15) 130.5(12) .
C13 H10 O1 0.963(16) 2.536(16) 3.4051(15) 150.2(12) .
C13 H10 O2 0.963(16) 2.605(16) 3.2854(16) 127.9(12) .
C14 H12 O1 0.986(16) 2.467(16) 3.3910(15) 155.9(12) .
C12 H17 O2 0.986(16) 2.469(16) 3.1954(16) 130.3(12) .
C14 H11 O1 0.960(15) 2.335(15) 3.2340(15) 155.8(12) 3_766
C2 H2 O1 0.974(16) 2.503(15) 3.3830(15) 150.3(13) 3_766
N1 H1 O2 1.022(17) 2.610(17) 3.1811(13) 115.1(11) .
N1 H1 N2 1.022(17) 1.666(17) 2.6196(13) 153.2(15) .
C11 H16 O3 0.956(17) 2.646(17) 3.5609(16) 160.3(13) 3_666
